data_4084091
loop_
_publ_author_name
'Llop, Jordi'
'Vi\~nas, Clara'
'Teixidor, Francesc'
'Victori, Llu\'is'
'Kivek\"as, Raikko'
'Sillanp\"a\"a, Reijo'

_publ_section_title
;
 C&#x2212;C Plasticity in Boron Chemistry:&#x00A0; Modulation of the
 Cc&#x00B7;&#x00B7;&#x00B7;CcDistance in Mixed Pyrrolyl/Dicarbollide
 Complexes&#x2020;
;
_journal_issue 19
_journal_name_full Organometallics
_journal_page_first 4024
_journal_paper_doi 10.1021/om010511+
_journal_volume 20
_journal_year 2001
_chemical_formula_moiety 'C18 H23 B9 Co N S2'
_chemical_formula_sum 'C18 H23 B9 Co N S2'
_chemical_formula_weight 473.71
_chemical_name_systematic
; 
 ? 
;
_space_group_IT_number 14
_symmetry_cell_setting monoclinic
_symmetry_space_group_name_Hall '-P 2ybc'
_symmetry_space_group_name_H-M 'P 1 21/c 1'
_atom_sites_solution_hydrogens geom
_atom_sites_solution_primary direct
_atom_sites_solution_secondary difmap
_audit_creation_method SHELXL-97
_cell_angle_alpha 90.00
_cell_angle_beta 96.400(11)
_cell_angle_gamma 90.00
_cell_formula_units_Z 4
_cell_length_a 11.780(2)
_cell_length_b 8.835(2)
_cell_length_c 21.581(2)
_cell_measurement_reflns_used 25
_cell_measurement_temperature 294(2)
_cell_measurement_theta_max 20.55
_cell_measurement_theta_min 16.08
_cell_volume 2232.1(7)
_computing_cell_refinement
;
MSC/AFC Diffractometer Control Software (Molecular Structure Corporation, 
1993)
;
_computing_data_collection
;
MSC/AFC Diffractometer Control Software (Molecular Structure Corporation, 
1993)
;
_computing_data_reduction
;
Texsan Process (Molecular Structure Corporation, 1993)
;
_computing_molecular_graphics 'SHELXTL/PC (Sheldrick, 1990)'
_computing_publication_material 'SHELXL-97 (Sheldrick, 1997)'
_computing_structure_refinement 'SHELXL-97 (Sheldrick, 1997)'
_computing_structure_solution 'SHELXS-97 (Sheldrick, 1990)'
_diffrn_ambient_temperature 294(2)
_diffrn_measured_fraction_theta_full 0.933
_diffrn_measured_fraction_theta_max 0.933
_diffrn_measurement_device_type 'Rigaku AFC7S'
_diffrn_measurement_method \w--2\q
_diffrn_radiation_monochromator graphite
_diffrn_radiation_source 'fine-focus sealed tube'
_diffrn_radiation_type MoK\a
_diffrn_radiation_wavelength 0.71069
_diffrn_reflns_av_R_equivalents 0.0508
_diffrn_reflns_av_sigmaI/netI 0.0547
_diffrn_reflns_limit_h_max 14
_diffrn_reflns_limit_h_min 0
_diffrn_reflns_limit_k_max 10
_diffrn_reflns_limit_k_min 0
_diffrn_reflns_limit_l_max 25
_diffrn_reflns_limit_l_min -25
_diffrn_reflns_number 4151
_diffrn_reflns_theta_full 25.04
_diffrn_reflns_theta_max 25.04
_diffrn_reflns_theta_min 1.74
_diffrn_standards_decay_% 0.0
_diffrn_standards_interval_count 150
_diffrn_standards_number 3
_exptl_absorpt_coefficient_mu 0.963
_exptl_absorpt_correction_T_max 0.8932
_exptl_absorpt_correction_T_min 0.7480
_exptl_absorpt_correction_type psi-scan
_exptl_absorpt_process_details 'North, Phillips & Mathews 1968'
_exptl_crystal_colour red
_exptl_crystal_density_diffrn 1.410
_exptl_crystal_density_meas ?
_exptl_crystal_density_method 'not measured'
_exptl_crystal_description plate
_exptl_crystal_F_000 968
_exptl_crystal_size_max 0.32
_exptl_crystal_size_mid 0.28
_exptl_crystal_size_min 0.12
_refine_diff_density_max 0.374
_refine_diff_density_min -0.418
_refine_diff_density_rms 0.065
_refine_ls_extinction_method none
_refine_ls_goodness_of_fit_ref 1.028
_refine_ls_hydrogen_treatment constr
_refine_ls_matrix_type full
_refine_ls_number_parameters 280
_refine_ls_number_reflns 3946
_refine_ls_number_restraints 0
_refine_ls_restrained_S_all 1.028
_refine_ls_R_factor_all 0.0804
_refine_ls_R_factor_gt 0.0412
_refine_ls_shift/su_max 0.000
_refine_ls_shift/su_mean 0.000
_refine_ls_structure_factor_coef Fsqd
_refine_ls_weighting_details
;
calc w=1/[\s^2^(Fo^2^)+(0.0401P)^2^+1.6240P] where P=(Fo^2^+2Fc^2^)/3' 
;
_refine_ls_weighting_scheme calc
_refine_ls_wR_factor_gt 0.0908
_refine_ls_wR_factor_ref 0.1043
_reflns_number_gt 2766
_reflns_number_total 3946
_reflns_threshold_expression >2sigma(I)
_cod_data_source_file om010511%2B.cif
_cod_data_source_block compound6
_cod_depositor_comments
;
The following automatic conversions were performed:

'_exptl_crystal_density_meas' value 'not measured' was changed to '?'
- the value is perceived as not measured.

Automatic conversion script
Id: cif_fix_values 3008 2015-01-20 13:52:24Z robertas 
;
_cod_original_sg_symbol_H-M 'P 1 2(1)/c 1'
_cod_database_code 4084091

loop_
_symmetry_equiv_pos_as_xyz
'x, y, z'
'-x, y+1/2, -z+1/2'
'-x, -y, -z'
'x, -y-1/2, z-1/2'

loop_
_atom_site_label
_atom_site_type_symbol
_atom_site_fract_x
_atom_site_fract_y
_atom_site_fract_z
_atom_site_U_iso_or_equiv
_atom_site_adp_type
_atom_site_occupancy
_atom_site_calc_flag
_atom_site_refinement_flags
S1 S 0.26338(10) 0.18380(12) 0.24843(5) 0.0546(3) Uani 1 d .
S2 S 0.12614(8) 0.18910(11) 0.38808(5) 0.0467(3) Uani 1 d .
C1 C 0.2943(3) 0.3358(4) 0.30180(15) 0.0329(8) Uani 1 d .
C2 C 0.2223(3) 0.3394(4) 0.37445(16) 0.0334(8) Uani 1 d .
Co3 Co 0.38122(4) 0.25233(5) 0.38031(2) 0.03112(14) Uani 1 d .
B4 B 0.4271(3) 0.4143(5) 0.3189(2) 0.0371(10) Uani 1 d .
H4 H 0.5022 0.3826 0.2957 0.045 Uiso 1 calc R
B5 B 0.3089(3) 0.5149(5) 0.27922(19) 0.0357(9) Uani 1 d .
H5 H 0.3066 0.5473 0.2299 0.043 Uiso 1 calc R
B6 B 0.1835(3) 0.4573(4) 0.31225(19) 0.0331(9) Uani 1 d .
H6 H 0.1001 0.4461 0.2842 0.040 Uiso 1 calc R
B7 B 0.3139(3) 0.4198(5) 0.43242(19) 0.0342(9) Uani 1 d .
H7 H 0.3163 0.3915 0.4822 0.041 Uiso 1 calc R
B8 B 0.4410(3) 0.4745(5) 0.3994(2) 0.0380(10) Uani 1 d .
H8 H 0.5244 0.4829 0.4277 0.046 Uiso 1 calc R
B9 B 0.4010(3) 0.6057(5) 0.3387(2) 0.0390(10) Uani 1 d .
H9 H 0.4593 0.6967 0.3279 0.047 Uiso 1 calc R
B10 B 0.2502(3) 0.6329(5) 0.33363(19) 0.0357(9) Uani 1 d .
H10 H 0.2100 0.7416 0.3192 0.043 Uiso 1 calc R
B11 B 0.1962(3) 0.5201(4) 0.39127(19) 0.0356(9) Uani 1 d .
H11 H 0.1214 0.5554 0.4140 0.043 Uiso 1 calc R
B12 B 0.3318(3) 0.6091(5) 0.40756(19) 0.0375(10) Uani 1 d .
H12 H 0.3452 0.7023 0.4414 0.045 Uiso 1 calc R
N13 N 0.3775(3) 0.0701(4) 0.43981(17) 0.0524(9) Uani 1 d .
C14 C 0.3745(3) 0.0191(4) 0.3798(2) 0.0495(10) Uani 1 d .
H14 H 0.3156 -0.0388 0.3596 0.059 Uiso 1 calc R
C15 C 0.4704(4) 0.0647(5) 0.3530(2) 0.0606(12) Uani 1 d .
H15 H 0.4867 0.0443 0.3127 0.073 Uiso 1 calc R
C16 C 0.5375(4) 0.1471(5) 0.3983(3) 0.0687(15) Uani 1 d .
H16 H 0.6077 0.1924 0.3944 0.082 Uiso 1 calc R
C17 C 0.4781(4) 0.1478(5) 0.4508(2) 0.0631(13) Uani 1 d .
H17 H 0.5036 0.1950 0.4883 0.076 Uiso 1 calc R
C18 C 0.2003(3) 0.2702(4) 0.17851(17) 0.0438(9) Uani 1 d .
C19 C 0.0821(3) 0.2802(5) 0.1650(2) 0.0553(11) Uani 1 d .
H19 H 0.0342 0.2477 0.1938 0.066 Uiso 1 calc R
C20 C 0.0374(4) 0.3390(5) 0.1083(2) 0.0633(13) Uani 1 d .
H20 H -0.0415 0.3459 0.0990 0.076 Uiso 1 calc R
C21 C 0.1051(5) 0.3863(6) 0.0665(2) 0.0757(15) Uani 1 d .
H21 H 0.0724 0.4268 0.0289 0.091 Uiso 1 calc R
C22 C 0.2220(5) 0.3763(6) 0.0779(2) 0.0719(14) Uani 1 d .
H22 H 0.2677 0.4096 0.0481 0.086 Uiso 1 calc R
C23 C 0.2709(4) 0.3172(5) 0.13301(19) 0.0557(11) Uani 1 d .
H23 H 0.3498 0.3078 0.1406 0.067 Uiso 1 calc R
C24 C -0.0110(3) 0.2768(4) 0.38299(17) 0.0358(8) Uani 1 d .
C25 C -0.0846(3) 0.2693(4) 0.32813(17) 0.0453(9) Uani 1 d .
H25 H -0.0619 0.2209 0.2933 0.054 Uiso 1 calc R
C26 C -0.1917(3) 0.3342(5) 0.3255(2) 0.0496(10) Uani 1 d .
H26 H -0.2409 0.3298 0.2887 0.060 Uiso 1 calc R
C27 C -0.2258(3) 0.4050(5) 0.3769(2) 0.0536(11) Uani 1 d .
H27 H -0.2974 0.4504 0.3745 0.064 Uiso 1 calc R
C28 C -0.1546(4) 0.4090(5) 0.4318(2) 0.0586(12) Uani 1 d .
H28 H -0.1785 0.4559 0.4667 0.070 Uiso 1 calc R
C29 C -0.0470(3) 0.3432(5) 0.43544(18) 0.0496(10) Uani 1 d .
H29 H 0.0005 0.3438 0.4729 0.059 Uiso 1 calc R

loop_
_atom_site_aniso_label
_atom_site_aniso_U_11
_atom_site_aniso_U_22
_atom_site_aniso_U_33
_atom_site_aniso_U_23
_atom_site_aniso_U_13
_atom_site_aniso_U_12
S1 0.0779(8) 0.0383(5) 0.0449(6) -0.0072(5) -0.0056(5) 0.0045(5)
S2 0.0344(5) 0.0340(5) 0.0729(7) 0.0089(5) 0.0102(5) -0.0030(4)
C1 0.0374(19) 0.0303(19) 0.0304(18) -0.0004(15) 0.0014(15) -0.0001(15)
C2 0.0302(18) 0.031(2) 0.039(2) 0.0000(16) 0.0029(15) -0.0007(15)
Co3 0.0297(2) 0.0276(2) 0.0357(3) 0.0020(2) 0.00208(17) 0.0023(2)
B4 0.030(2) 0.032(2) 0.051(3) 0.002(2) 0.0095(18) -0.0026(18)
B5 0.043(2) 0.030(2) 0.034(2) 0.0052(18) 0.0057(18) -0.0017(18)
B6 0.033(2) 0.030(2) 0.035(2) -0.0011(17) 0.0007(17) 0.0017(17)
B7 0.036(2) 0.034(2) 0.032(2) -0.0030(17) 0.0011(17) 0.0010(18)
B8 0.031(2) 0.036(2) 0.047(3) -0.002(2) 0.0008(18) -0.0033(18)
B9 0.036(2) 0.027(2) 0.054(3) 0.0014(19) 0.0054(19) -0.0059(18)
B10 0.038(2) 0.024(2) 0.044(2) 0.0032(18) 0.0010(18) 0.0013(17)
B11 0.039(2) 0.030(2) 0.039(2) -0.0029(18) 0.0065(18) 0.0021(18)
B12 0.041(2) 0.034(2) 0.038(2) -0.0066(18) 0.0017(18) -0.0018(19)
N13 0.062(2) 0.039(2) 0.057(2) 0.0184(17) 0.0068(18) 0.0132(18)
C14 0.048(2) 0.026(2) 0.072(3) 0.003(2) -0.004(2) 0.0064(18)
C15 0.067(3) 0.045(3) 0.074(3) 0.006(2) 0.023(3) 0.030(2)
C16 0.034(2) 0.053(3) 0.118(4) 0.035(3) 0.005(3) 0.011(2)
C17 0.073(3) 0.040(3) 0.067(3) 0.006(2) -0.035(3) 0.012(2)
C18 0.050(2) 0.043(2) 0.038(2) -0.0096(18) 0.0030(17) -0.0017(19)
C19 0.050(2) 0.063(3) 0.054(3) -0.016(2) 0.010(2) -0.005(2)
C20 0.056(3) 0.068(3) 0.062(3) -0.015(3) -0.014(2) 0.008(2)
C21 0.103(4) 0.068(3) 0.050(3) -0.003(3) -0.020(3) 0.007(3)
C22 0.092(4) 0.083(4) 0.044(3) -0.005(3) 0.018(3) -0.024(3)
C23 0.052(3) 0.064(3) 0.050(3) -0.007(2) 0.000(2) -0.007(2)
C24 0.0309(18) 0.033(2) 0.045(2) -0.0005(16) 0.0096(15) -0.0057(15)
C25 0.043(2) 0.050(3) 0.043(2) -0.0128(19) 0.0066(16) -0.0072(19)
C26 0.037(2) 0.054(3) 0.057(3) -0.001(2) -0.0019(19) -0.0057(19)
C27 0.035(2) 0.052(3) 0.076(3) 0.000(2) 0.014(2) -0.0015(19)
C28 0.056(3) 0.072(3) 0.052(3) -0.016(2) 0.022(2) -0.001(2)
C29 0.040(2) 0.070(3) 0.039(2) -0.001(2) 0.0048(17) -0.006(2)

loop_
_atom_type_symbol
_atom_type_description
_atom_type_scat_dispersion_real
_atom_type_scat_dispersion_imag
_atom_type_scat_source
C C 0.0033 0.0016 'International Tables Vol C Tables 4.2.6.8 and 6.1.1.4'
H H 0.0000 0.0000 'International Tables Vol C Tables 4.2.6.8 and 6.1.1.4'
B B 0.0013 0.0007 'International Tables Vol C Tables 4.2.6.8 and 6.1.1.4'
Co Co 0.3494 0.9721 'International Tables Vol C Tables 4.2.6.8 and 6.1.1.4'
N N 0.0061 0.0033 'International Tables Vol C Tables 4.2.6.8 and 6.1.1.4'
S S 0.1246 0.1234 'International Tables Vol C Tables 4.2.6.8 and 6.1.1.4'

loop_
_geom_angle_atom_site_label_1
_geom_angle_atom_site_label_2
_geom_angle_atom_site_label_3
_geom_angle
C18 S1 C1 105.13(17)
C24 S2 C2 104.65(16)
B5 C1 B4 63.8(2)
B5 C1 B6 63.4(2)
B4 C1 B6 114.0(3)
B5 C1 S1 123.1(2)
B4 C1 S1 124.1(2)
B6 C1 S1 116.8(2)
B5 C1 C2 107.5(2)
B4 C1 C2 107.6(2)
B6 C1 C2 57.15(19)
S1 C1 C2 118.5(2)
B5 C1 Co3 122.1(2)
B4 C1 Co3 66.53(18)
B6 C1 Co3 116.0(2)
S1 C1 Co3 108.38(17)
C2 C1 Co3 62.35(14)
B11 C2 B7 64.0(2)
B11 C2 B6 63.4(2)
B7 C2 B6 114.2(3)
B11 C2 S2 122.5(2)
B7 C2 S2 123.1(2)
B6 C2 S2 117.3(2)
B11 C2 C1 108.1(2)
B7 C2 C1 108.3(2)
B6 C2 C1 57.34(19)
S2 C2 C1 118.7(2)
B11 C2 Co3 122.9(2)
B7 C2 Co3 66.88(17)
B6 C2 Co3 116.4(2)
S2 C2 Co3 107.87(17)
C1 C2 Co3 62.61(14)
C2 Co3 C1 55.04(13)
C2 Co3 C17 131.67(18)
C1 Co3 C17 171.82(17)
C2 Co3 C16 171.33(17)
C1 Co3 C16 133.01(19)
C17 Co3 C16 39.98(19)
C2 Co3 C14 110.26(15)
C1 Co3 C14 110.19(15)
C17 Co3 C14 64.22(17)
C16 Co3 C14 65.39(17)
C2 Co3 N13 104.68(13)
C1 Co3 N13 139.78(14)
C17 Co3 N13 39.10(15)
C16 Co3 N13 67.10(16)
C14 Co3 N13 38.71(15)
C2 Co3 B4 90.17(15)
C1 Co3 B4 49.62(14)
C17 Co3 B4 129.36(19)
C16 Co3 B4 98.12(17)
C14 Co3 B4 134.62(18)
N13 Co3 B4 165.10(15)
C2 Co3 B7 49.56(14)
C1 Co3 B7 90.32(15)
C17 Co3 B7 97.84(18)
C16 Co3 B7 127.5(2)
C14 Co3 B7 134.45(17)
N13 Co3 B7 100.60(15)
B4 Co3 B7 89.84(17)
C2 Co3 C15 141.33(18)
C1 Co3 C15 106.16(17)
C17 Co3 C15 65.69(19)
C16 Co3 C15 39.28(18)
C14 Co3 C15 39.06(16)
N13 Co3 C15 66.47(16)
B4 Co3 C15 101.17(18)
B7 Co3 C15 163.51(17)
C2 Co3 B8 86.83(15)
C1 Co3 B8 87.21(15)
C17 Co3 B8 97.46(17)
C16 Co3 B8 96.35(18)
C14 Co3 B8 160.41(16)
N13 Co3 B8 129.34(16)
B4 Co3 B8 51.32(17)
B7 Co3 B8 50.85(16)
C15 Co3 B8 128.88(18)
C1 B4 B9 104.9(3)
C1 B4 B5 56.9(2)
B9 B4 B5 59.7(2)
C1 B4 B8 108.0(3)
B9 B4 B8 59.2(2)
B5 B4 B8 107.2(3)
C1 B4 Co3 63.85(17)
B9 B4 Co3 116.1(3)
B5 B4 Co3 114.0(2)
B8 B4 Co3 65.69(19)
C1 B4 H4 124.1
B9 B4 H4 121.4
B5 B4 H4 122.1
B8 B4 H4 121.4
Co3 B4 H4 113.4
C1 B5 B10 107.7(3)
C1 B5 B9 106.9(3)
B10 B5 B9 60.4(2)
C1 B5 B6 59.8(2)
B10 B5 B6 60.0(2)
B9 B5 B6 107.8(3)
C1 B5 B4 59.3(2)
B10 B5 B4 108.5(3)
B9 B5 B4 59.9(2)
B6 B5 B4 107.6(3)
C1 B5 H5 122.5
B10 B5 H5 121.3
B9 B5 H5 122.0
B6 B5 H5 121.9
B4 B5 H5 121.8
C2 B6 C1 65.5(2)
C2 B6 B10 104.7(3)
C1 B6 B10 105.0(3)
C2 B6 B11 57.0(2)
C1 B6 B11 109.5(3)
B10 B6 B11 59.5(2)
C2 B6 B5 108.9(3)
C1 B6 B5 56.8(2)
B10 B6 B5 59.5(2)
B11 B6 B5 108.0(3)
C2 B6 H6 121.2
C1 B6 H6 121.0
B10 B6 H6 124.4
B11 B6 H6 122.0
B5 B6 H6 122.3
C2 B7 B12 104.8(3)
C2 B7 B8 107.9(3)
B12 B7 B8 59.6(2)
C2 B7 B11 56.9(2)
B12 B7 B11 59.8(2)
B8 B7 B11 107.7(3)
C2 B7 Co3 63.56(17)
B12 B7 Co3 116.3(2)
B8 B7 Co3 65.77(19)
B11 B7 Co3 113.9(2)
C2 B7 H7 124.4
B12 B7 H7 121.2
B8 B7 H7 121.1
B11 B7 H7 122.0
Co3 B7 H7 113.5
B9 B8 B12 59.9(2)
B9 B8 B7 107.7(3)
B12 B8 B7 59.7(2)
B9 B8 B4 59.6(2)
B12 B8 B4 107.7(3)
B7 B8 B4 108.2(3)
B9 B8 Co3 114.1(2)
B12 B8 Co3 114.4(2)
B7 B8 Co3 63.38(18)
B4 B8 Co3 62.99(18)
B9 B8 H8 120.9
B12 B8 H8 120.8
B7 B8 H8 122.0
B4 B8 H8 122.3
Co3 B8 H8 115.4
B12 B9 B8 60.1(2)
B12 B9 B5 108.2(3)
B8 B9 B5 109.2(3)
B12 B9 B4 109.0(3)
B8 B9 B4 61.2(2)
B5 B9 B4 60.3(2)
B12 B9 B10 60.1(2)
B8 B9 B10 108.3(3)
B5 B9 B10 59.5(2)
B4 B9 B10 108.1(3)
B12 B9 H9 121.5
B8 B9 H9 120.9
B5 B9 H9 121.5
B4 B9 H9 121.0
B10 B9 H9 122.0
B11 B10 B5 109.5(3)
B11 B10 B6 60.5(2)
B5 B10 B6 60.5(2)
B11 B10 B12 60.2(2)
B5 B10 B12 108.3(3)
B6 B10 B12 108.0(3)
B11 B10 B9 108.4(3)
B5 B10 B9 60.0(2)
B6 B10 B9 107.9(3)
B12 B10 B9 59.6(2)
B11 B10 H10 120.9
B5 B10 H10 121.0
B6 B10 H10 121.6
B12 B10 H10 121.9
B9 B10 H10 122.0
C2 B11 B10 107.2(3)
C2 B11 B12 106.3(3)
B10 B11 B12 60.3(2)
C2 B11 B6 59.6(2)
B10 B11 B6 60.0(2)
B12 B11 B6 107.7(3)
C2 B11 B7 59.0(2)
B10 B11 B7 107.9(3)
B12 B11 B7 59.6(2)
B6 B11 B7 107.3(3)
C2 B11 H11 122.9
B10 B11 H11 121.6
B12 B11 H11 122.2
B6 B11 H11 121.9
B7 B11 H11 122.2
B9 B12 B8 60.0(2)
B9 B12 B7 108.6(3)
B8 B12 B7 60.7(2)
B9 B12 B11 108.3(3)
B8 B12 B11 109.2(3)
B7 B12 B11 60.6(2)
B9 B12 B10 60.2(2)
B8 B12 B10 108.4(3)
B7 B12 B10 108.1(3)
B11 B12 B10 59.5(2)
B9 B12 H12 121.6
B8 B12 H12 121.1
B7 B12 H12 121.2
B11 B12 H12 121.3
B10 B12 H12 121.9
C17 N13 C14 105.1(4)
C17 N13 Co3 68.7(2)
C14 N13 Co3 70.6(2)
N13 C14 C15 111.2(4)
N13 C14 Co3 70.7(2)
C15 C14 Co3 71.2(2)
N13 C14 H14 124.4
C15 C14 H14 124.4
Co3 C14 H14 125.3
C14 C15 C16 106.6(4)
C14 C15 Co3 69.7(2)
C16 C15 Co3 69.5(2)
C14 C15 H15 126.7
C16 C15 H15 126.7
Co3 C15 H15 125.6
C15 C16 C17 105.9(4)
C15 C16 Co3 71.2(2)
C17 C16 Co3 68.4(2)
C15 C16 H16 127.1
C17 C16 H16 127.1
Co3 C16 H16 125.0
N13 C17 C16 111.2(4)
N13 C17 Co3 72.2(2)
C16 C17 Co3 71.6(2)
N13 C17 H17 124.4
C16 C17 H17 124.4
Co3 C17 H17 123.4
C19 C18 C23 119.1(4)
C19 C18 S1 121.2(3)
C23 C18 S1 119.4(3)
C20 C19 C18 118.9(4)
C20 C19 H19 120.5
C18 C19 H19 120.5
C21 C20 C19 121.3(4)
C21 C20 H20 119.4
C19 C20 H20 119.4
C20 C21 C22 121.4(5)
C20 C21 H21 119.3
C22 C21 H21 119.3
C23 C22 C21 119.7(4)
C23 C22 H22 120.1
C21 C22 H22 120.1
C22 C23 C18 119.5(4)
C22 C23 H23 120.3
C18 C23 H23 120.3
C29 C24 C25 119.9(3)
C29 C24 S2 119.5(3)
C25 C24 S2 120.5(3)
C26 C25 C24 119.7(4)
C26 C25 H25 120.1
C24 C25 H25 120.1
C27 C26 C25 120.3(4)
C27 C26 H26 119.8
C25 C26 H26 119.8
C26 C27 C28 120.2(4)
C26 C27 H27 119.9
C28 C27 H27 119.9
C27 C28 C29 120.2(4)
C27 C28 H28 119.9
C29 C28 H28 119.9
C24 C29 C28 119.5(4)
C24 C29 H29 120.2
C28 C29 H29 120.2

loop_
_geom_bond_atom_site_label_1
_geom_bond_atom_site_label_2
_geom_bond_distance
S1 C18 1.778(4)
S1 C1 1.780(3)
S2 C24 1.784(3)
S2 C2 1.791(3)
C1 B5 1.670(5)
C1 B4 1.714(5)
C1 B6 1.724(5)
C1 C2 1.864(5)
C1 Co3 2.019(3)
C2 B11 1.673(5)
C2 B7 1.712(5)
C2 B6 1.720(5)
C2 Co3 2.014(3)
Co3 C17 2.020(4)
Co3 C16 2.061(4)
Co3 C14 2.062(4)
Co3 N13 2.063(3)
Co3 B4 2.063(4)
Co3 B7 2.069(4)
Co3 C15 2.082(4)
Co3 B8 2.111(4)
B4 B9 1.780(6)
B4 B5 1.787(6)
B4 B8 1.808(6)
B4 H4 1.1000
B5 B10 1.768(6)
B5 B9 1.777(6)
B5 B6 1.785(6)
B5 H5 1.1000
B6 B10 1.776(5)
B6 B11 1.784(5)
B6 H6 1.1000
B7 B12 1.776(6)
B7 B8 1.795(6)
B7 B11 1.795(5)
B7 H7 1.1000
B8 B9 1.773(6)
B8 B12 1.775(6)
B8 H8 1.1000
B9 B12 1.772(6)
B9 B10 1.783(6)
B9 H9 1.1000
B10 B11 1.767(6)
B10 B12 1.781(6)
B10 H10 1.1000
B11 B12 1.780(6)
B11 H11 1.1000
B12 H12 1.1000
N13 C17 1.367(5)
N13 C14 1.367(5)
C14 C15 1.385(6)
C14 H14 0.9300
C15 C16 1.393(6)
C15 H15 0.9300
C16 C17 1.396(7)
C16 H16 0.9300
C17 H17 0.9300
C18 C19 1.393(5)
C18 C23 1.418(5)
C19 C20 1.378(6)
C19 H19 0.9300
C20 C21 1.336(7)
C20 H20 0.9300
C21 C22 1.375(7)
C21 H21 0.9300
C22 C23 1.367(6)
C22 H22 0.9300
C23 H23 0.9300
C24 C29 1.383(5)
C24 C25 1.389(5)
C25 C26 1.381(5)
C25 H25 0.9300
C26 C27 1.372(5)
C26 H26 0.9300
C27 C28 1.375(6)
C27 H27 0.9300
C28 C29 1.388(5)
C28 H28 0.9300
C29 H29 0.9300

loop_
_geom_torsion_atom_site_label_1
_geom_torsion_atom_site_label_2
_geom_torsion_atom_site_label_3
_geom_torsion_atom_site_label_4
_geom_torsion
C1 C2 S2 C24 -112.7(2)
C2 S2 C24 C25 97.8(3)
C2 S2 C24 C29 -86.8(3)
C2 C1 S1 C18 117.8(2)
C1 S1 C18 C19 -95.6(3)
C1 S1 C18 C23 90.4(3)
